data_7210102
loop_
_publ_author_name
'Liao, Jian-Zhen'
'Ke, Hua'
'Liu, Jian-Jun'
'Li, Zuo-Yin'
'Lin, Mei-Jin'
'Wang, Jun-Dong'
'Huang, Chang-Cang'

_publ_section_title
;
 Coordination polymers of tetrazole-yl acylamide with octahedrally
 coordinated divalent transition metals: the effects of metal centers and
 side-groups on the structural topologies and symmetries
;
_journal_issue 24
_journal_name_full CrystEngComm
_journal_page_first 4830
_journal_paper_doi 10.1039/c3ce27100e
_journal_volume 15
_journal_year 2013
_chemical_formula_moiety 'C6 H8 N10 O2 Zn'
_chemical_formula_sum 'C6 H8 N10 O3 Zn'
_chemical_formula_weight 333.59
_chemical_name_systematic
;
?
;
_space_group_IT_number 15
_symmetry_cell_setting monoclinic
_symmetry_space_group_name_Hall '-C 2yc'
_symmetry_space_group_name_H-M 'C 1 2/c 1'
_atom_sites_solution_hydrogens geom
_atom_sites_solution_primary direct
_atom_sites_solution_secondary difmap
_audit_creation_method SHELXL-97
_cell_angle_alpha 90.00
_cell_angle_beta 91.73(3)
_cell_angle_gamma 90.00
_cell_formula_units_Z 4
_cell_length_a 17.665(3)
_cell_length_b 10.105(2)
_cell_length_c 7.1333(14)
_cell_measurement_reflns_used 2300
_cell_measurement_temperature 293(2)
_cell_measurement_theta_max 27.4855
_cell_measurement_theta_min 3.6185
_cell_volume 1272.7(4)
_computing_cell_refinement 'CrystalClear (Rigaku Inc., 2007)'
_computing_data_collection 'CrystalClear (Rigaku Inc., 2007) (Rigaku, 2002)'
_computing_data_reduction 'CrystalClear (Rigaku Inc., 2007)'
_computing_molecular_graphics 'SHELXTL-V (Sheldrick, 1998)'
_computing_publication_material 'SHELXL-97/2 (Sheldrick,1997)'
_computing_structure_refinement 'SHELXL-97 (Sheldrick, 1997)'
_computing_structure_solution 'SHELXS-97 (Sheldrick, 1990)'
_diffrn_ambient_temperature 293(2)
_diffrn_measured_fraction_theta_full 0.979
_diffrn_measured_fraction_theta_max 0.979
_diffrn_measurement_device_type 'Rigaku Mercury CCD area-detector'
_diffrn_measurement_method '\w scan'
_diffrn_radiation_monochromator graphite
_diffrn_radiation_source 'fine-focus sealed tube'
_diffrn_radiation_type MoK\a
_diffrn_radiation_wavelength 0.71073
_diffrn_reflns_av_R_equivalents 0.0365
_diffrn_reflns_av_sigmaI/netI 0.0276
_diffrn_reflns_limit_h_max 22
_diffrn_reflns_limit_h_min -21
_diffrn_reflns_limit_k_max 13
_diffrn_reflns_limit_k_min -9
_diffrn_reflns_limit_l_max 9
_diffrn_reflns_limit_l_min -9
_diffrn_reflns_number 5160
_diffrn_reflns_theta_full 27.48
_diffrn_reflns_theta_max 27.48
_diffrn_reflns_theta_min 3.66
_exptl_absorpt_coefficient_mu 1.957
_exptl_absorpt_correction_T_max 1.00
_exptl_absorpt_correction_T_min 0.8201
_exptl_absorpt_correction_type multi-scan
_exptl_absorpt_process_details 'RAPID AUTO (Rigaku Corporation, 1998)'
_exptl_crystal_colour Colourless
_exptl_crystal_density_diffrn 1.741
_exptl_crystal_density_method 'not measured'
_exptl_crystal_description Block
_exptl_crystal_F_000 672
_exptl_crystal_size_max 0.20
_exptl_crystal_size_mid 0.20
_exptl_crystal_size_min 0.20
_refine_diff_density_max 0.341
_refine_diff_density_min -0.250
_refine_diff_density_rms 0.071
_refine_ls_extinction_method none
_refine_ls_goodness_of_fit_ref 1.138
_refine_ls_hydrogen_treatment constr
_refine_ls_matrix_type full
_refine_ls_number_parameters 101
_refine_ls_number_reflns 1426
_refine_ls_number_restraints 0
_refine_ls_restrained_S_all 1.138
_refine_ls_R_factor_all 0.0321
_refine_ls_R_factor_gt 0.0309
_refine_ls_shift/su_max 0.000
_refine_ls_shift/su_mean 0.000
_refine_ls_structure_factor_coef Fsqd
_refine_ls_weighting_details 'calc w=1/[\s^2^(Fo^2^)+(0.0307P)^2^+2.6231P] where P=(Fo^2^+2Fc^2^)/3'
_refine_ls_weighting_scheme calc
_refine_ls_wR_factor_gt 0.0787
_refine_ls_wR_factor_ref 0.0794
_reflns_number_gt 1391
_reflns_number_total 1426
_reflns_threshold_expression >2sigma(I)
_cod_data_source_file c3ce27100e.txt
_cod_data_source_block compound2
_cod_depositor_comments
;
The following automatic conversions were performed:

'_symmetry_cell_setting' value 'Monoclinic' changed to 'monoclinic'
according to /home/saulius/struct/CIF-dictionaries/cif_core.dic
dictionary named 'cif_core.dic' version 2.4.2 from
2011-04-26.

'_exptl_absorpt_correction_type' value 'Multi-Scan'
changed to 'multi-scan' according to
/home/saulius/struct/CIF-dictionaries/cif_core.dic dictionary named
'cif_core.dic' version 2.4.2 from 2011-04-26.

Automatic conversion script
Id: cif_fix_values 1891 2012-01-12 08:04:46Z andrius 
;
_cod_original_sg_symbol_H-M C2/c
_cod_database_code 7210102

loop_
_symmetry_equiv_pos_as_xyz
'x, y, z'
'-x, y, -z+1/2'
'x+1/2, y+1/2, z'
'-x+1/2, y+1/2, -z+1/2'
'-x, -y, -z'
'x, -y, z-1/2'
'-x+1/2, -y+1/2, -z'
'x+1/2, -y+1/2, z-1/2'

loop_
_atom_site_label
_atom_site_type_symbol
_atom_site_fract_x
_atom_site_fract_y
_atom_site_fract_z
_atom_site_U_iso_or_equiv
_atom_site_adp_type
_atom_site_occupancy
_atom_site_symmetry_multiplicity
_atom_site_calc_flag
_atom_site_refinement_flags
_atom_site_disorder_assembly
_atom_site_disorder_group
Zn1 Zn 0.0000 0.40526(4) 0.2500 0.02114(14) Uani 1 2 d S . .
O1 O 0.06872(10) 0.24845(19) 0.3801(3) 0.0353(4) Uani 1 1 d . . .
N1 N 0.07369(10) 0.37984(18) 0.0323(3) 0.0207(4) Uani 1 1 d . . .
N2 N 0.07632(10) 0.4508(2) -0.1280(3) 0.0243(4) Uani 1 1 d . . .
N3 N 0.14075(12) 0.4303(3) -0.2085(3) 0.0372(5) Uani 1 1 d . . .
N4 N 0.18242(12) 0.3454(3) -0.1032(3) 0.0362(5) Uani 1 1 d . . .
N5 N 0.16636(11) 0.2334(2) 0.1829(3) 0.0309(5) Uani 1 1 d . . .
H5 H 0.2093 0.1958 0.1669 0.037 Uiso 1 1 d R . .
C1 C 0.13993(13) 0.3177(2) 0.0420(3) 0.0239(5) Uani 1 1 d . . .
C2 C 0.13113(14) 0.2031(3) 0.3413(4) 0.0308(5) Uani 1 1 d . . .
C3 C 0.17216(19) 0.1078(3) 0.4694(5) 0.0518(9) Uani 1 1 d . . .
H3A H 0.2194 0.0835 0.4162 0.078 Uiso 1 1 calc R . .
H3B H 0.1417 0.0301 0.4849 0.078 Uiso 1 1 calc R . .
H3C H 0.1816 0.1488 0.5893 0.078 Uiso 1 1 calc R . .
OW1 O 0.5000 0.3797(11) 0.2500 0.113(4) Uani 0.50 2 d SP A 1
OW2 O 0.4791(6) 0.4429(11) 0.068(2) 0.083(4) Uani 0.25 1 d P . 2

loop_
_atom_site_aniso_label
_atom_site_aniso_U_11
_atom_site_aniso_U_22
_atom_site_aniso_U_33
_atom_site_aniso_U_23
_atom_site_aniso_U_13
_atom_site_aniso_U_12
Zn1 0.0145(2) 0.0271(2) 0.0221(2) 0.000 0.00419(13) 0.000
O1 0.0278(9) 0.0416(10) 0.0370(10) 0.0129(8) 0.0117(8) 0.0121(8)
N1 0.0152(9) 0.0253(9) 0.0217(9) 0.0004(7) 0.0018(7) 0.0023(7)
N2 0.0165(9) 0.0333(10) 0.0232(9) 0.0034(8) 0.0040(7) 0.0053(8)
N3 0.0236(11) 0.0558(14) 0.0326(11) 0.0136(10) 0.0098(9) 0.0161(10)
N4 0.0240(11) 0.0529(14) 0.0322(11) 0.0143(10) 0.0093(9) 0.0171(10)
N5 0.0215(10) 0.0406(12) 0.0309(10) 0.0095(9) 0.0062(8) 0.0147(9)
C1 0.0186(10) 0.0295(11) 0.0238(10) 0.0008(9) 0.0031(9) 0.0044(9)
C2 0.0273(12) 0.0338(12) 0.0313(12) 0.0055(10) 0.0040(10) 0.0082(10)
C3 0.0465(18) 0.066(2) 0.0438(17) 0.0256(15) 0.0095(14) 0.0246(16)
OW1 0.147(11) 0.087(7) 0.108(9) 0.000 0.057(8) 0.000
OW2 0.058(7) 0.065(7) 0.126(11) -0.044(7) 0.004(7) 0.031(6)

loop_
_atom_type_symbol
_atom_type_description
_atom_type_scat_dispersion_real
_atom_type_scat_dispersion_imag
_atom_type_scat_source
C C 0.0033 0.0016 'International Tables Vol C Tables 4.2.6.8 and 6.1.1.4'
H H 0.0000 0.0000 'International Tables Vol C Tables 4.2.6.8 and 6.1.1.4'
N N 0.0061 0.0033 'International Tables Vol C Tables 4.2.6.8 and 6.1.1.4'
O O 0.0106 0.0060 'International Tables Vol C Tables 4.2.6.8 and 6.1.1.4'
Zn Zn 0.2839 1.4301 'International Tables Vol C Tables 4.2.6.8 and 6.1.1.4'

loop_
_geom_angle_atom_site_label_1
_geom_angle_atom_site_label_2
_geom_angle_atom_site_label_3
_geom_angle
_geom_angle_site_symmetry_1
_geom_angle_site_symmetry_3
N1 Zn1 N1 165.76(11) . 2
N1 Zn1 N2 89.24(7) . 6_566
N1 Zn1 N2 100.43(7) 2 6_566
N1 Zn1 N2 100.43(7) . 5_565
N1 Zn1 N2 89.24(7) 2 5_565
N2 Zn1 N2 94.83(11) 6_566 5_565
N1 Zn1 O1 86.87(7) . 2
N1 Zn1 O1 82.81(7) 2 2
N2 Zn1 O1 174.89(7) 6_566 2
N2 Zn1 O1 89.14(8) 5_565 2
N1 Zn1 O1 82.81(7) . .
N1 Zn1 O1 86.87(7) 2 .
N2 Zn1 O1 89.14(8) 6_566 .
N2 Zn1 O1 174.89(7) 5_565 .
O1 Zn1 O1 87.08(11) 2 .
C2 O1 Zn1 131.52(17) . .
C1 N1 N2 103.99(18) . .
C1 N1 Zn1 126.33(15) . .
N2 N1 Zn1 127.34(14) . .
N3 N2 N1 109.88(18) . .
N3 N2 Zn1 118.27(15) . 5_565
N1 N2 Zn1 131.64(14) . 5_565
N2 N3 N4 109.0(2) . .
C1 N4 N3 104.93(19) . .
C2 N5 C1 126.6(2) . .
C2 N5 H5 116.4 . .
C1 N5 H5 117.0 . .
N4 C1 N1 112.2(2) . .
N4 C1 N5 120.6(2) . .
N1 C1 N5 127.2(2) . .
O1 C2 N5 123.0(2) . .
O1 C2 C3 121.4(2) . .
N5 C2 C3 115.6(2) . .
C2 C3 H3A 109.5 . .
C2 C3 H3B 109.5 . .
H3A C3 H3B 109.5 . .
C2 C3 H3C 109.5 . .
H3A C3 H3C 109.5 . .
H3B C3 H3C 109.5 . .

loop_
_geom_bond_atom_site_label_1
_geom_bond_atom_site_label_2
_geom_bond_distance
_geom_bond_site_symmetry_2
Zn1 N1 2.0720(19) .
Zn1 N1 2.0720(19) 2
Zn1 N2 2.1492(19) 6_566
Zn1 N2 2.1492(19) 5_565
Zn1 O1 2.1858(18) 2
Zn1 O1 2.1858(18) .
O1 C2 1.233(3) .
N1 C1 1.328(3) .
N1 N2 1.352(3) .
N2 N3 1.307(3) .
N2 Zn1 2.1492(19) 5_565
N3 N4 1.345(3) .
N4 C1 1.327(3) .
N5 C2 1.342(3) .
N5 C1 1.388(3) .
N5 H5 0.8584 .
C2 C3 1.500(4) .
C3 H3A 0.9600 .
C3 H3B 0.9600 .
C3 H3C 0.9600 .
OW2 OW2 1.69(3) 5_665

loop_
_geom_hbond_atom_site_label_D
_geom_hbond_atom_site_label_H
_geom_hbond_atom_site_label_A
_geom_hbond_distance_DH
_geom_hbond_distance_HA
_geom_hbond_distance_DA
_geom_hbond_angle_DHA
_geom_hbond_site_symmetry_A
N5 H5 N4 0.86 2.02 2.861(3) 164.9 7

loop_
_geom_torsion_atom_site_label_1
_geom_torsion_atom_site_label_2
_geom_torsion_atom_site_label_3
_geom_torsion_atom_site_label_4
_geom_torsion
_geom_torsion_site_symmetry_1
_geom_torsion_site_symmetry_4
N1 Zn1 O1 C2 15.0(2) . .
N1 Zn1 O1 C2 -174.9(2) 2 .
N2 Zn1 O1 C2 -74.4(2) 6_566 .
N2 Zn1 O1 C2 144.6(7) 5_565 .
O1 Zn1 O1 C2 102.2(3) 2 .
N1 Zn1 N1 C1 -60.04(18) 2 .
N2 Zn1 N1 C1 73.1(2) 6_566 .
N2 Zn1 N1 C1 167.87(19) 5_565 .
O1 Zn1 N1 C1 -103.6(2) 2 .
O1 Zn1 N1 C1 -16.14(19) . .
N1 Zn1 N1 N2 140.16(18) 2 .
N2 Zn1 N1 N2 -86.71(15) 6_566 .
N2 Zn1 N1 N2 8.1(2) 5_565 .
O1 Zn1 N1 N2 96.61(18) 2 .
O1 Zn1 N1 N2 -175.94(19) . .
C1 N1 N2 N3 0.4(3) . .
Zn1 N1 N2 N3 163.79(17) . .
C1 N1 N2 Zn1 -173.98(16) . 5_565
Zn1 N1 N2 Zn1 -10.6(3) . 5_565
N1 N2 N3 N4 -0.2(3) . .
Zn1 N2 N3 N4 175.11(18) 5_565 .
N2 N3 N4 C1 -0.2(3) . .
N3 N4 C1 N1 0.5(3) . .
N3 N4 C1 N5 -178.9(2) . .
N2 N1 C1 N4 -0.6(3) . .
Zn1 N1 C1 N4 -164.15(18) . .
N2 N1 C1 N5 178.7(2) . .
Zn1 N1 C1 N5 15.2(4) . .
C2 N5 C1 N4 176.1(3) . .
C2 N5 C1 N1 -3.2(4) . .
Zn1 O1 C2 N5 -9.9(4) . .
Zn1 O1 C2 C3 171.0(2) . .
C1 N5 C2 O1 0.2(4) . .
C1 N5 C2 C3 179.4(3) . .
